data_7109546
loop_
_publ_author_name
'Qian Zhang'
'Fan Yang'
'Yangjie Wu'

_publ_section_title
;
 Palladium-catalyzed ortho-acylation of 2-aryl pyridine derivatives using
 arylmethyl amines as new acyl sources
;
_journal_name_full Chem.Commun.
_journal_page_first 6837
_journal_paper_doi 10.1039/c3cc42106f
_journal_volume 49
_journal_year 2013
_chemical_formula_moiety 'C20 H17 N O'
_chemical_formula_sum 'C20 H17 N O'
_chemical_formula_weight 287.35
_chemical_name_systematic
;
?
;
_space_group_crystal_system triclinic
_space_group_IT_number 2
_space_group_name_Hall '-P 1'
_space_group_name_H-M_alt 'P -1'
_symmetry_space_group_name_Hall '-P 1'
_symmetry_space_group_name_H-M 'P -1'
_atom_sites_solution_hydrogens geom
_atom_sites_solution_primary direct
_atom_sites_solution_secondary difmap
_audit_creation_date 2011-12-28
_audit_creation_method
;
Olex2 1.1
(compiled 2011.11.01 svn.r2039, GUI svn.r3906)
;
_cell_angle_alpha 115.014(13)
_cell_angle_beta 108.424(12)
_cell_angle_gamma 93.149(10)
_cell_formula_units_Z 2
_cell_length_a 7.9268(9)
_cell_length_b 10.2717(13)
_cell_length_c 11.4612(16)
_cell_measurement_reflns_used 2759
_cell_measurement_temperature 291(2)
_cell_measurement_theta_max 26.3097
_cell_measurement_theta_min 3.1611
_cell_volume 782.8(2)
_computing_cell_refinement
;
CrysAlisPro, Agilent Technologies,
Version 1.171.35.19 (release 27-10-2011 CrysAlis171 .NET)
(compiled Oct 27 2011,15:02:11)
;
_computing_data_collection
;
CrysAlisPro, Agilent Technologies,
Version 1.171.35.19 (release 27-10-2011 CrysAlis171 .NET)
(compiled Oct 27 2011,15:02:11)
;
_computing_data_reduction
;
CrysAlisPro, Agilent Technologies,
Version 1.171.35.19 (release 27-10-2011 CrysAlis171 .NET)
(compiled Oct 27 2011,15:02:11)
;
_computing_molecular_graphics
;
O. V. Dolomanov, L. J. Bourhis, R. J. Gildea, J. A. K. Howard and H. Puschmann,
OLEX2: a complete structure solution, refinement and analysis program.
J. Appl. Cryst. (2009). 42, 339-341.
;
_computing_publication_material
;
O. V. Dolomanov, L. J. Bourhis, R. J. Gildea, J. A. K. Howard and H. Puschmann,
OLEX2: a complete structure solution, refinement and analysis program.
J. Appl. Cryst. (2009). 42, 339-341.
;
_computing_structure_refinement
;
SHELXL, G.M. Sheldrick, Acta Cryst.
2008). A64, 112-122
;
_computing_structure_solution
;
SHELXS, G.M. Sheldrick, Acta Cryst.
(2008). A64, 112-122
;
_diffrn_ambient_temperature 291.15
_diffrn_detector_area_resol_mean 16.2312
_diffrn_measured_fraction_theta_full 0.997
_diffrn_measured_fraction_theta_max 0.997
_diffrn_measurement_details
;
1 omega 12.00 38.00 1.0000 12.0000
omega____ theta____ kappa____ phi______ frames
- -17.2104 0.0000 -180.0000 26
2 omega -25.00 4.00 1.0000 12.0000
omega____ theta____ kappa____ phi______ frames
- -17.2104 -99.0000 150.0000 29
3 omega 36.00 95.00 1.0000 12.0000
omega____ theta____ kappa____ phi______ frames
- 19.9448 178.0000 150.0000 59
4 omega -24.00 86.00 1.0000 12.0000
omega____ theta____ kappa____ phi______ frames
- 19.9448 19.0000 -150.0000 110
5 omega -53.00 -28.00 1.0000 12.0000
omega____ theta____ kappa____ phi______ frames
- 19.9448 -37.0000 -180.0000 25
6 omega -11.00 23.00 1.0000 20.0000
omega____ theta____ kappa____ phi______ frames
- -17.1323 -99.0000 -30.0000 34
7 omega -17.00 25.00 1.0000 20.0000
omega____ theta____ kappa____ phi______ frames
- -17.1323 -99.0000 -150.0000 42
8 omega 55.00 96.00 1.0000 20.0000
omega____ theta____ kappa____ phi______ frames
- 19.8666 178.0000 60.0000 41
9 omega 24.00 50.00 1.0000 20.0000
omega____ theta____ kappa____ phi______ frames
- 19.8666 -108.0000 -154.0000 26
10 omega 7.00 91.00 1.0000 20.0000
omega____ theta____ kappa____ phi______ frames
- 19.8666 0.0000 120.0000 84
;
_diffrn_measurement_device_type 'Xcalibur, Eos, Gemini'
_diffrn_measurement_method '\w scans'
_diffrn_orient_matrix_UB_11 -0.0490062000
_diffrn_orient_matrix_UB_12 -0.0416392000
_diffrn_orient_matrix_UB_13 0.0197006000
_diffrn_orient_matrix_UB_21 -0.0338014000
_diffrn_orient_matrix_UB_22 -0.0584595000
_diffrn_orient_matrix_UB_23 -0.0689924000
_diffrn_orient_matrix_UB_31 0.0763060000
_diffrn_orient_matrix_UB_32 -0.0309374000
_diffrn_orient_matrix_UB_33 0.0171602000
_diffrn_radiation_monochromator graphite
_diffrn_radiation_type 'Mo K\a'
_diffrn_radiation_wavelength 0.7107
_diffrn_reflns_av_R_equivalents 0.0205
_diffrn_reflns_av_unetI/netI 0.0299
_diffrn_reflns_limit_h_max 9
_diffrn_reflns_limit_h_min -9
_diffrn_reflns_limit_k_max 12
_diffrn_reflns_limit_k_min -12
_diffrn_reflns_limit_l_max 14
_diffrn_reflns_limit_l_min -14
_diffrn_reflns_number 6950
_diffrn_reflns_theta_full 26.34
_diffrn_reflns_theta_max 26.34
_diffrn_reflns_theta_min 3.16
_diffrn_source 'Enhance (Mo) X-ray Source'
_diffrn_source_current n/a
_diffrn_source_voltage n/a
_exptl_absorpt_coefficient_mu 0.075
_exptl_absorpt_correction_T_max 1.00000
_exptl_absorpt_correction_T_min 0.96985
_exptl_absorpt_correction_type multi-scan
_exptl_absorpt_process_details
;
CrysAlisPro, Agilent Technologies,
Version 1.171.35.19 (release 27-10-2011 CrysAlis171 .NET)
(compiled Oct 27 2011,15:02:11)
Empirical absorption correction using spherical harmonics,
implemented in SCALE3 ABSPACK scaling algorithm.
;
_exptl_crystal_density_diffrn 1.219
_exptl_crystal_density_method 'not measured'
_exptl_crystal_F_000 304
_exptl_crystal_size_max 0.35
_exptl_crystal_size_mid 0.30
_exptl_crystal_size_min 0.28
_refine_diff_density_max 0.183
_refine_diff_density_min -0.204
_refine_diff_density_rms 0.036
_refine_ls_extinction_method none
_refine_ls_goodness_of_fit_ref 1.022
_refine_ls_hydrogen_treatment constr
_refine_ls_matrix_type full
_refine_ls_number_parameters 201
_refine_ls_number_reflns 3178
_refine_ls_number_restraints 0
_refine_ls_restrained_S_all 1.022
_refine_ls_R_factor_all 0.0625
_refine_ls_R_factor_gt 0.0450
_refine_ls_shift/su_max 0.000
_refine_ls_shift/su_mean 0.000
_refine_ls_structure_factor_coef Fsqd
_refine_ls_weighting_details 'calc w=1/[\s^2^(Fo^2^)+(0.0568P)^2^+0.1189P] where P=(Fo^2^+2Fc^2^)/3'
_refine_ls_weighting_scheme calc
_refine_ls_wR_factor_gt 0.1098
_refine_ls_wR_factor_ref 0.1209
_reflns_number_gt 2427
_reflns_number_total 3178
_reflns_threshold_expression >2sigma(I)
_cod_data_source_file c3cc42106f.txt
_cod_data_source_block 201112184
_cod_depositor_comments
;
The following automatic conversions were performed:

'_refine_ls_hydrogen_treatment' value 'CONSTR' changed to 'constr'
according to the built-in table from CIF Core dictionary named
'cif_core.dic' version 2.4.1 from 2010-06-29.

Automatic conversion script
Id: cif_fix_values 1891 2012-01-12 08:04:46Z andrius 
;
_cod_original_cell_volume 782.78(18)
_cod_database_code 7109546
_chemical_oxdiff_formula 'C11 H10 S O2'
_reflns_odcompleteness_completeness 99.84
_reflns_odcompleteness_iscentric 1
_reflns_odcompleteness_theta 26.32

loop_
_space_group_symop_id
_space_group_symop_operation_xyz
1 'x, y, z'
2 '-x, -y, -z'

loop_
_atom_site_label
_atom_site_type_symbol
_atom_site_fract_x
_atom_site_fract_y
_atom_site_fract_z
_atom_site_U_iso_or_equiv
_atom_site_adp_type
_atom_site_occupancy
_atom_site_symmetry_multiplicity
_atom_site_calc_flag
_atom_site_refinement_flags
O1 O 0.87154(15) 0.59573(12) 0.23320(13) 0.0537(3) Uani 1 1 d .
N1 N 0.87734(16) 0.31740(12) 0.31799(12) 0.0382(3) Uani 1 1 d .
C1 C 0.5966(2) 0.57445(18) 0.33990(18) 0.0489(4) Uani 1 1 d .
H1 H 0.6992 0.6496 0.4020 0.059 Uiso 1 1 calc R
C2 C 0.4446(3) 0.5681(2) 0.3733(2) 0.0605(5) Uani 1 1 d .
H2 H 0.4461 0.6378 0.4585 0.073 Uiso 1 1 calc R
C3 C 0.2901(2) 0.4585(2) 0.2805(2) 0.0602(5) Uani 1 1 d .
H3 H 0.1877 0.4545 0.3030 0.072 Uiso 1 1 calc R
C4 C 0.2880(2) 0.35526(19) 0.1548(2) 0.0555(5) Uani 1 1 d .
H4 H 0.1839 0.2819 0.0920 0.067 Uiso 1 1 calc R
C5 C 0.4411(2) 0.36065(16) 0.12197(18) 0.0464(4) Uani 1 1 d .
H5 H 0.4393 0.2905 0.0370 0.056 Uiso 1 1 calc R
C6 C 0.59730(19) 0.46965(15) 0.21459(16) 0.0382(3) Uani 1 1 d .
C7 C 0.76373(19) 0.47885(15) 0.17995(15) 0.0379(3) Uani 1 1 d .
C8 C 0.78538(18) 0.34356(15) 0.06858(15) 0.0366(3) Uani 1 1 d .
C9 C 0.8031(2) 0.35388(18) -0.04439(17) 0.0476(4) Uani 1 1 d .
H9 H 0.8103 0.4446 -0.0444 0.057 Uiso 1 1 calc R
C10 C 0.8101(2) 0.2327(2) -0.15633(18) 0.0536(4) Uani 1 1 d .
H10 H 0.8233 0.2432 -0.2299 0.064 Uiso 1 1 calc R
C11 C 0.7979(2) 0.09518(19) -0.16072(17) 0.0488(4) Uani 1 1 d .
C12 C 0.7889(2) 0.08598(17) -0.04493(16) 0.0425(4) Uani 1 1 d .
H12 H 0.7865 -0.0044 -0.0444 0.051 Uiso 1 1 calc R
C13 C 0.78346(18) 0.20723(15) 0.07032(15) 0.0347(3) Uani 1 1 d .
C14 C 0.79099(18) 0.19500(15) 0.19676(15) 0.0342(3) Uani 1 1 d .
C15 C 0.7217(2) 0.06411(16) 0.19116(16) 0.0410(4) Uani 1 1 d .
H15 H 0.6588 -0.0177 0.1055 0.049 Uiso 1 1 calc R
C16 C 0.7458(2) 0.05482(16) 0.31268(17) 0.0429(4) Uani 1 1 d .
C17 C 0.8353(2) 0.18183(17) 0.43655(17) 0.0455(4) Uani 1 1 d .
H17 H 0.8548 0.1815 0.5208 0.055 Uiso 1 1 calc R
C18 C 0.8953(2) 0.30858(17) 0.43420(16) 0.0437(4) Uani 1 1 d .
H18 H 0.9519 0.3933 0.5186 0.052 Uiso 1 1 calc R
C19 C 0.7913(3) -0.0408(2) -0.2865(2) 0.0734(6) Uani 1 1 d .
H19A H 0.6681 -0.0803 -0.3527 0.110 Uiso 1 1 calc R
H19B H 0.8341 -0.1130 -0.2591 0.110 Uiso 1 1 calc R
H19C H 0.8674 -0.0157 -0.3278 0.110 Uiso 1 1 calc R
C20 C 0.6827(3) -0.0884(2) 0.3093(2) 0.0645(5) Uani 1 1 d .
H20A H 0.5785 -0.1469 0.2255 0.097 Uiso 1 1 calc R
H20B H 0.6503 -0.0684 0.3882 0.097 Uiso 1 1 calc R
H20C H 0.7791 -0.1410 0.3120 0.097 Uiso 1 1 calc R

loop_
_atom_site_aniso_label
_atom_site_aniso_U_11
_atom_site_aniso_U_22
_atom_site_aniso_U_33
_atom_site_aniso_U_23
_atom_site_aniso_U_13
_atom_site_aniso_U_12
O1 0.0541(7) 0.0364(6) 0.0682(8) 0.0210(6) 0.0262(6) 0.0002(5)
N1 0.0424(7) 0.0332(6) 0.0377(7) 0.0154(6) 0.0150(5) 0.0070(5)
C1 0.0464(9) 0.0449(9) 0.0509(10) 0.0183(8) 0.0179(7) 0.0112(7)
C2 0.0605(11) 0.0689(12) 0.0571(11) 0.0253(10) 0.0323(9) 0.0240(9)
C3 0.0495(10) 0.0712(12) 0.0814(14) 0.0434(11) 0.0380(10) 0.0232(9)
C4 0.0372(8) 0.0490(10) 0.0774(13) 0.0281(9) 0.0199(8) 0.0073(7)
C5 0.0398(8) 0.0383(8) 0.0557(10) 0.0175(8) 0.0171(7) 0.0103(7)
C6 0.0383(7) 0.0331(7) 0.0473(9) 0.0213(7) 0.0169(7) 0.0116(6)
C7 0.0382(7) 0.0337(7) 0.0438(8) 0.0212(7) 0.0138(6) 0.0064(6)
C8 0.0324(7) 0.0383(8) 0.0409(8) 0.0198(7) 0.0142(6) 0.0055(6)
C9 0.0485(9) 0.0515(9) 0.0549(10) 0.0330(8) 0.0228(8) 0.0103(7)
C10 0.0565(10) 0.0730(12) 0.0455(10) 0.0338(9) 0.0272(8) 0.0170(9)
C11 0.0449(9) 0.0620(10) 0.0411(9) 0.0218(8) 0.0199(7) 0.0189(8)
C12 0.0434(8) 0.0417(8) 0.0421(9) 0.0185(7) 0.0163(7) 0.0136(7)
C13 0.0315(7) 0.0368(7) 0.0367(8) 0.0174(6) 0.0136(6) 0.0069(6)
C14 0.0333(7) 0.0320(7) 0.0376(8) 0.0159(6) 0.0138(6) 0.0097(6)
C15 0.0464(8) 0.0324(7) 0.0387(8) 0.0144(6) 0.0129(7) 0.0048(6)
C16 0.0458(8) 0.0406(8) 0.0488(9) 0.0256(8) 0.0187(7) 0.0097(7)
C17 0.0545(9) 0.0487(9) 0.0410(9) 0.0252(8) 0.0210(7) 0.0133(7)
C18 0.0510(9) 0.0384(8) 0.0360(8) 0.0131(7) 0.0157(7) 0.0065(7)
C19 0.0839(14) 0.0853(15) 0.0503(11) 0.0219(10) 0.0352(10) 0.0348(12)
C20 0.0804(13) 0.0524(11) 0.0680(12) 0.0380(10) 0.0248(10) 0.0037(9)

loop_
_atom_type_symbol
_atom_type_description
_atom_type_scat_dispersion_real
_atom_type_scat_dispersion_imag
_atom_type_scat_source
C C 0.0033 0.0016 'International Tables Vol C Tables 4.2.6.8 and 6.1.1.4'
H H 0.0000 0.0000 'International Tables Vol C Tables 4.2.6.8 and 6.1.1.4'
N N 0.0061 0.0033 'International Tables Vol C Tables 4.2.6.8 and 6.1.1.4'
O O 0.0106 0.0060 'International Tables Vol C Tables 4.2.6.8 and 6.1.1.4'

loop_
_geom_angle_atom_site_label_1
_geom_angle_atom_site_label_2
_geom_angle_atom_site_label_3
_geom_angle
C18 N1 C14 117.25(12)
C2 C1 H1 119.7
C2 C1 C6 120.50(16)
C6 C1 H1 119.7
C1 C2 H2 119.9
C1 C2 C3 120.13(17)
C3 C2 H2 119.9
C2 C3 H3 120.0
C4 C3 C2 119.92(17)
C4 C3 H3 120.0
C3 C4 H4 120.0
C3 C4 C5 119.94(16)
C5 C4 H4 120.0
C4 C5 H5 119.7
C4 C5 C6 120.66(16)
C6 C5 H5 119.7
C1 C6 C5 118.82(15)
C1 C6 C7 119.67(13)
C5 C6 C7 121.47(14)
O1 C7 C6 120.83(14)
O1 C7 C8 120.53(14)
C8 C7 C6 118.42(12)
C9 C8 C7 117.42(13)
C9 C8 C13 118.67(14)
C13 C8 C7 123.88(13)
C8 C9 H9 119.3
C10 C9 C8 121.48(15)
C10 C9 H9 119.3
C9 C10 H10 119.5
C9 C10 C11 120.92(15)
C11 C10 H10 119.5
C10 C11 C12 117.65(15)
C10 C11 C19 121.78(16)
C12 C11 C19 120.56(16)
C11 C12 H12 118.8
C11 C12 C13 122.50(14)
C13 C12 H12 118.8
C8 C13 C14 120.80(13)
C12 C13 C8 118.60(14)
C12 C13 C14 120.41(12)
N1 C14 C13 115.46(12)
N1 C14 C15 121.87(13)
C15 C14 C13 122.60(13)
C14 C15 H15 119.8
C16 C15 C14 120.44(14)
C16 C15 H15 119.8
C15 C16 C20 121.36(15)
C17 C16 C15 116.86(14)
C17 C16 C20 121.75(15)
C16 C17 H17 120.2
C18 C17 C16 119.55(15)
C18 C17 H17 120.2
N1 C18 C17 123.97(14)
N1 C18 H18 118.0
C17 C18 H18 118.0
C11 C19 H19A 109.5
C11 C19 H19B 109.5
C11 C19 H19C 109.5
H19A C19 H19B 109.5
H19A C19 H19C 109.5
H19B C19 H19C 109.5
C16 C20 H20A 109.5
C16 C20 H20B 109.5
C16 C20 H20C 109.5
H20A C20 H20B 109.5
H20A C20 H20C 109.5
H20B C20 H20C 109.5

loop_
_geom_bond_atom_site_label_1
_geom_bond_atom_site_label_2
_geom_bond_distance
O1 C7 1.2174(17)
N1 C14 1.3441(18)
N1 C18 1.3364(19)
C1 H1 0.9300
C1 C2 1.381(2)
C1 C6 1.386(2)
C2 H2 0.9300
C2 C3 1.382(3)
C3 H3 0.9300
C3 C4 1.375(3)
C4 H4 0.9300
C4 C5 1.385(2)
C5 H5 0.9300
C5 C6 1.387(2)
C6 C7 1.502(2)
C7 C8 1.502(2)
C8 C9 1.392(2)
C8 C13 1.4082(19)
C9 H9 0.9300
C9 C10 1.379(2)
C10 H10 0.9300
C10 C11 1.389(2)
C11 C12 1.393(2)
C11 C19 1.508(2)
C12 H12 0.9300
C12 C13 1.396(2)
C13 C14 1.490(2)
C14 C15 1.392(2)
C15 H15 0.9300
C15 C16 1.390(2)
C16 C17 1.384(2)
C16 C20 1.508(2)
C17 H17 0.9300
C17 C18 1.375(2)
C18 H18 0.9300
C19 H19A 0.9600
C19 H19B 0.9600
C19 H19C 0.9600
C20 H20A 0.9600
C20 H20B 0.9600
C20 H20C 0.9600

loop_
_geom_torsion_atom_site_label_1
_geom_torsion_atom_site_label_2
_geom_torsion_atom_site_label_3
_geom_torsion_atom_site_label_4
_geom_torsion
O1 C7 C8 C9 -52.33(19)
O1 C7 C8 C13 129.57(16)
N1 C14 C15 C16 -2.3(2)
C1 C2 C3 C4 0.2(3)
C1 C6 C7 O1 -24.2(2)
C1 C6 C7 C8 161.29(13)
C2 C1 C6 C5 1.6(2)
C2 C1 C6 C7 179.75(14)
C2 C3 C4 C5 0.5(3)
C3 C4 C5 C6 -0.2(3)
C4 C5 C6 C1 -0.9(2)
C4 C5 C6 C7 -179.00(14)
C5 C6 C7 O1 153.87(15)
C5 C6 C7 C8 -20.6(2)
C6 C1 C2 C3 -1.3(3)
C6 C7 C8 C9 122.19(15)
C6 C7 C8 C13 -55.90(19)
C7 C8 C9 C10 -175.17(14)
C7 C8 C13 C12 174.48(13)
C7 C8 C13 C14 -10.5(2)
C8 C9 C10 C11 0.7(3)
C8 C13 C14 N1 -28.38(18)
C8 C13 C14 C15 154.69(13)
C9 C8 C13 C12 -3.6(2)
C9 C8 C13 C14 171.40(13)
C9 C10 C11 C12 -3.6(2)
C9 C10 C11 C19 175.38(16)
C10 C11 C12 C13 3.0(2)
C11 C12 C13 C8 0.6(2)
C11 C12 C13 C14 -174.42(13)
C12 C13 C14 N1 146.52(13)
C12 C13 C14 C15 -30.4(2)
C13 C8 C9 C10 3.0(2)
C13 C14 C15 C16 174.43(13)
C14 N1 C18 C17 1.7(2)
C14 C15 C16 C17 2.1(2)
C14 C15 C16 C20 -175.98(15)
C15 C16 C17 C18 -0.1(2)
C16 C17 C18 N1 -1.9(2)
C18 N1 C14 C13 -176.58(12)
C18 N1 C14 C15 0.4(2)
C19 C11 C12 C13 -176.02(15)
C20 C16 C17 C18 177.95(15)
